data_7715706
loop_
_publ_author_name
'Jornet-Moll&#xe1;, Ver&#xf3;nica'
'Rodr&#xed;guez-Tarraz&#xf3;, Marina I'
'Dolz-Lozano, Miquel J'
'Gim&#xe9;nez-Saiz, Carlos'
'Romero, Francisco M.'

_publ_section_title
;
 Hydrogen-bonded assemblies of iron(II) spin crossover complexes.
;
_journal_issue 18
_journal_name_full 'Dalton transactions (Cambridge, England : 2003)'
_journal_page_first 7848
_journal_page_last 7856
_journal_paper_doi 10.1039/d4dt00579a
_journal_volume 53
_journal_year 2024
_chemical_formula_moiety 'C22 H18 Fe N10 2+, C9 H4 O6 1-, 5(H2 O)'
_chemical_formula_sum 'C31 H32 Fe N10 O11'
_chemical_formula_weight 776.51
_space_group_crystal_system monoclinic
_space_group_IT_number 14
_space_group_name_Hall '-P 2yn'
_space_group_name_H-M_alt 'P 1 21/n 1'
_atom_sites_solution_hydrogens mixed
_atom_sites_solution_primary direct
_atom_sites_solution_secondary difmap
_audit_creation_method SHELXL-2018/3
_audit_update_record
;
2024-02-27 deposited with the CCDC.	2024-04-09 downloaded from the CCDC.
;
_cell_angle_alpha 90
_cell_angle_beta 96.059(3)
_cell_angle_gamma 90
_cell_formula_units_Z 4
_cell_length_a 8.1212(2)
_cell_length_b 31.2063(8)
_cell_length_c 13.5547(4)
_cell_measurement_reflns_used 4493
_cell_measurement_temperature 120.00(14)
_cell_measurement_theta_max 21.1290
_cell_measurement_theta_min 2.4660
_cell_volume 3416.01(16)
_computing_cell_refinement
;
'CrysAlisPro 1.171.38.43f (Rigaku OD, 2015)'
;
_computing_data_collection
;
CrysAlisPro, Agilent Technologies,
Version 1.171.37.35 (release 13-08-2014 CrysAlis171 .NET)
(compiled Aug 13 2014,18:06:01)
;
_computing_data_reduction
;
'CrysAlisPro 1.171.38.43f (Rigaku OD, 2015)'
;
_computing_structure_refinement 'SHELXL-2018/3 (Sheldrick, 2018)'
_computing_structure_solution 'SIR2014 (Burla et al., 2015)'
_diffrn_ambient_environment N~2~
_diffrn_ambient_temperature 120.00(14)
_diffrn_detector 'CCD plate'
_diffrn_detector_area_resol_mean 16.0267
_diffrn_detector_type Sapphire3
_diffrn_measured_fraction_theta_full 1.000
_diffrn_measured_fraction_theta_max 0.936
_diffrn_measurement_details
;
#__ type_ start__ end____ width___ exp.time_
  1 omega  -88.00  -11.00   1.0000   22.5000
omega____ theta____ kappa____ phi______ frames
    -      -20.9575  141.0000   16.0000 77

#__ type_ start__ end____ width___ exp.time_
  2 omega  -81.00   -5.00   1.0000   22.5000
omega____ theta____ kappa____ phi______ frames
    -      -20.9575  129.0000 -155.0000 76

#__ type_ start__ end____ width___ exp.time_
  3 omega    5.00   82.00   1.0000   22.5000
omega____ theta____ kappa____ phi______ frames
    -       21.8950 -129.0000  130.0000 77

#__ type_ start__ end____ width___ exp.time_
  4 omega   11.00   89.00   1.0000   22.5000
omega____ theta____ kappa____ phi______ frames
    -       21.8950 -141.0000  -41.0000 78

#__ type_ start__ end____ width___ exp.time_
  5 omega  -48.00   52.00   1.0000   22.5000
omega____ theta____ kappa____ phi______ frames
    -      -20.9575   38.0000  -90.0000 100

#__ type_ start__ end____ width___ exp.time_
  6 omega  -99.00  -35.00   1.0000   22.5000
omega____ theta____ kappa____ phi______ frames
    -      -20.9575 -178.0000   90.0000 64

#__ type_ start__ end____ width___ exp.time_
  7 omega  -90.00    1.00   1.0000   22.5000
omega____ theta____ kappa____ phi______ frames
    -      -20.9575  -57.0000  -90.0000 91

#__ type_ start__ end____ width___ exp.time_
  8 omega  -99.00  -35.00   1.0000   22.5000
omega____ theta____ kappa____ phi______ frames
    -      -20.9575 -178.0000 -120.0000 64

#__ type_ start__ end____ width___ exp.time_
  9 omega    0.00   91.00   1.0000   22.5000
omega____ theta____ kappa____ phi______ frames
    -       21.8950   57.0000  150.0000 91

#__ type_ start__ end____ width___ exp.time_
 10 omega  -28.00   96.00   1.0000   22.5000
omega____ theta____ kappa____ phi______ frames
    -       21.8950   19.0000   90.0000 124

#__ type_ start__ end____ width___ exp.time_
 11 omega  -48.00    3.00   1.0000   22.5000
omega____ theta____ kappa____ phi______ frames
    -      -20.9575   38.0000   60.0000 51

#__ type_ start__ end____ width___ exp.time_
 12 omega  -10.00   93.00   1.0000   22.5000
omega____ theta____ kappa____ phi______ frames
    -       21.8950   77.0000   30.0000 103

#__ type_ start__ end____ width___ exp.time_
 13 omega   35.00  100.00   1.0000   22.5000
omega____ theta____ kappa____ phi______ frames
    -       21.8950  178.0000 -150.0000 65

#__ type_ start__ end____ width___ exp.time_
 14 omega    0.00   91.00   1.0000   22.5000
omega____ theta____ kappa____ phi______ frames
    -       21.8950   57.0000 -120.0000 91

;
_diffrn_measurement_device 'four-circle diffractometer'
_diffrn_measurement_device_type
;
'SuperNova, Single source at offset, Sapphire3'
;
_diffrn_measurement_method '\w scans'
_diffrn_orient_matrix_UB_11 0.0116577000
_diffrn_orient_matrix_UB_12 0.0221660000
_diffrn_orient_matrix_UB_13 0.0100840000
_diffrn_orient_matrix_UB_21 0.0648218000
_diffrn_orient_matrix_UB_22 -0.0049391000
_diffrn_orient_matrix_UB_23 0.0375093000
_diffrn_orient_matrix_UB_31 0.0580821000
_diffrn_orient_matrix_UB_32 0.0010711000
_diffrn_orient_matrix_UB_33 -0.0354979000
_diffrn_radiation_monochromator mirror
_diffrn_radiation_type 'Mo K\a'
_diffrn_radiation_wavelength 0.71073
_diffrn_reflns_av_R_equivalents 0.2391
_diffrn_reflns_av_unetI/netI 0.2012
_diffrn_reflns_Laue_measured_fraction_full 1.000
_diffrn_reflns_Laue_measured_fraction_max 0.936
_diffrn_reflns_limit_h_max 11
_diffrn_reflns_limit_h_min -11
_diffrn_reflns_limit_k_max 43
_diffrn_reflns_limit_k_min -42
_diffrn_reflns_limit_l_max 18
_diffrn_reflns_limit_l_min -19
_diffrn_reflns_number 82571
_diffrn_reflns_point_group_measured_fraction_full 1.000
_diffrn_reflns_point_group_measured_fraction_max 0.936
_diffrn_reflns_theta_full 25.242
_diffrn_reflns_theta_max 29.919
_diffrn_reflns_theta_min 1.997
_diffrn_source 'SuperNova (Mo) X-ray Source'
_exptl_absorpt_coefficient_mu 0.518
_exptl_absorpt_correction_T_max 1.00000
_exptl_absorpt_correction_T_min 0.75492
_exptl_absorpt_correction_type multi-scan
_exptl_absorpt_process_details
;
CrysAlisPro, Agilent Technologies,
Version 1.171.37.35 (release 13-08-2014 CrysAlis171 .NET)
(compiled Aug 13 2014,18:06:01)
Empirical absorption correction using spherical harmonics,
 implemented in SCALE3 ABSPACK scaling algorithm.
Empirical absorption correction using spherical harmonics,
 implemented in SCALE3 ABSPACK scaling algorithm.
;
_exptl_crystal_colour red
_exptl_crystal_density_diffrn 1.510
_exptl_crystal_description plate
_exptl_crystal_F_000 1608
_exptl_crystal_size_max 0.1961
_exptl_crystal_size_mid 0.0924
_exptl_crystal_size_min 0.0090
_refine_diff_density_max 0.599
_refine_diff_density_min -0.667
_refine_diff_density_rms 0.126
_refine_ls_extinction_method none
_refine_ls_goodness_of_fit_ref 0.990
_refine_ls_hydrogen_treatment mixed
_refine_ls_matrix_type full
_refine_ls_number_parameters 528
_refine_ls_number_reflns 9255
_refine_ls_number_restraints 20
_refine_ls_restrained_S_all 0.989
_refine_ls_R_factor_all 0.1994
_refine_ls_R_factor_gt 0.0750
_refine_ls_shift/su_max 0.000
_refine_ls_shift/su_mean 0.000
_refine_ls_structure_factor_coef Fsqd
_refine_ls_weighting_details 'w=1/[\s^2^(Fo^2^)+(0.0747P)^2^] where P=(Fo^2^+2Fc^2^)/3'
_refine_ls_weighting_scheme calc
_refine_ls_wR_factor_gt 0.1474
_refine_ls_wR_factor_ref 0.2055
_reflns_Friedel_coverage 0.000
_reflns_number_gt 4236
_reflns_number_total 9255
_reflns_threshold_expression 'I > 2\s(I)'
_cod_data_source_file d4dt00579a2.cif
_cod_data_source_block MRT5cgs9_corr_2
_cod_depositor_comments 'Adding full bibliography for 7715705--7715707.cif.'
_cod_original_sg_symbol_H-M 'P 21/n'
_cod_database_code 7715706
_shelx_space_group_comment
;
The symmetry employed for this shelxl refinement is uniquely defined
by the following loop, which should always be used as a source of
symmetry information in preference to the above space-group names.
They are only intended as comments.
;

loop_
_space_group_symop_operation_xyz
'x, y, z'
'-x+1/2, y+1/2, -z+1/2'
'-x, -y, -z'
'x-1/2, -y-1/2, z-1/2'

loop_
_atom_site_label
_atom_site_type_symbol
_atom_site_fract_x
_atom_site_fract_y
_atom_site_fract_z
_atom_site_U_iso_or_equiv
_atom_site_adp_type
_atom_site_occupancy
_atom_site_site_symmetry_order
_atom_site_calc_flag
_atom_site_refinement_flags_posn
_atom_site_refinement_flags_adp
_atom_site_refinement_flags_occupancy
_atom_site_disorder_assembly
_atom_site_disorder_group
C1 C -0.0034(6) 0.18933(15) 0.6504(3) 0.0312(11) Uani 1 1 d . . . . .
H1 H -0.102479 0.204280 0.628577 0.037 Uiso 1 1 calc R U . . .
C2 C 0.0426(5) 0.17493(14) 0.7457(3) 0.0290(11) Uani 1 1 d . . . . .
H2 H -0.016261 0.177852 0.802330 0.035 Uiso 1 1 calc R U . . .
C3 C 0.1956(5) 0.15508(13) 0.7399(3) 0.0222(9) Uani 1 1 d . . . . .
C4 C 0.3164(5) 0.13268(13) 0.8099(3) 0.0224(9) Uani 1 1 d . . . . .
C5 C 0.3003(6) 0.12306(14) 0.9087(3) 0.0311(11) Uani 1 1 d . . . . .
H5 H 0.205237 0.131563 0.939049 0.037 Uiso 1 1 calc R U . . .
C6 C 0.4292(6) 0.10044(14) 0.9616(3) 0.0302(11) Uani 1 1 d . . . . .
H6 H 0.422269 0.093379 1.029236 0.036 Uiso 1 1 calc R U . . .
C7 C 0.5675(5) 0.08816(13) 0.9162(3) 0.0259(10) Uani 1 1 d . . . . .
H7 H 0.655150 0.072574 0.951740 0.031 Uiso 1 1 calc R U . . .
C8 C 0.5740(5) 0.09936(13) 0.8170(3) 0.0243(10) Uani 1 1 d . . . . .
C9 C 0.7040(5) 0.08956(13) 0.7544(3) 0.0249(10) Uani 1 1 d . . . . .
C10 C 0.8544(6) 0.06739(14) 0.7672(4) 0.0337(12) Uani 1 1 d . . . . .
H10 H 0.905052 0.054117 0.825816 0.040 Uiso 1 1 calc R U . . .
C11 C 0.9124(6) 0.06927(15) 0.6747(4) 0.0343(12) Uani 1 1 d . . . . .
H11 H 1.012302 0.056840 0.657481 0.041 Uiso 1 1 calc R U . . .
C12 C 0.6681(5) 0.25627(14) 0.6581(3) 0.0261(10) Uani 1 1 d . . . . .
H12 H 0.714439 0.280726 0.692344 0.031 Uiso 1 1 calc R U . . .
C13 C 0.6411(5) 0.25153(14) 0.5573(3) 0.0276(10) Uani 1 1 d . . . . .
H13 H 0.665107 0.271592 0.508132 0.033 Uiso 1 1 calc R U . . .
C14 C 0.5701(5) 0.21059(14) 0.5421(3) 0.0233(10) Uani 1 1 d . . . . .
C15 C 0.5145(5) 0.18409(14) 0.4568(3) 0.0237(10) Uani 1 1 d . . . . .
C16 C 0.5170(5) 0.19376(15) 0.3576(3) 0.0276(10) Uani 1 1 d . . . . .
H16 H 0.554742 0.220933 0.337784 0.033 Uiso 1 1 calc R U . . .
C17 C 0.4634(6) 0.16307(15) 0.2872(3) 0.0303(11) Uani 1 1 d . . . . .
H17 H 0.466238 0.168992 0.218645 0.036 Uiso 1 1 calc R U . . .
C18 C 0.4056(6) 0.12363(15) 0.3171(3) 0.0317(11) Uani 1 1 d . . . . .
H18 H 0.367277 0.102451 0.269793 0.038 Uiso 1 1 calc R U . . .
C19 C 0.4057(5) 0.11621(14) 0.4181(3) 0.0249(10) Uani 1 1 d . . . . .
C20 C 0.3539(5) 0.07730(14) 0.4656(3) 0.0270(10) Uani 1 1 d . . . . .
C21 C 0.2939(6) 0.03738(14) 0.4333(4) 0.0333(11) Uani 1 1 d . . . . .
H21 H 0.271673 0.027685 0.366780 0.040 Uiso 1 1 calc R U . . .
C22 C 0.2739(6) 0.01500(15) 0.5186(4) 0.0346(12) Uani 1 1 d . . . . .
H22 H 0.235593 -0.013667 0.522086 0.042 Uiso 1 1 calc R U . . .
C23 C 0.9312(5) 0.20544(14) 0.3345(3) 0.0252(10) Uani 1 1 d . . . . .
C24 C 0.8923(5) 0.18550(13) 0.2341(3) 0.0224(10) Uani 1 1 d . . . . .
C25 C 0.9688(5) 0.14681(13) 0.2154(3) 0.0230(10) Uani 1 1 d . . . . .
H25 H 1.035478 0.132892 0.267610 0.028 Uiso 1 1 calc R U . . .
C26 C 0.9494(5) 0.12821(13) 0.1219(3) 0.0206(9) Uani 1 1 d . . . . .
C27 C 1.0269(6) 0.08533(14) 0.1052(3) 0.0272(10) Uani 1 1 d . . . . .
C28 C 0.8518(5) 0.14863(13) 0.0462(3) 0.0233(10) Uani 1 1 d . . . . .
H28 H 0.841767 0.136747 -0.018647 0.028 Uiso 1 1 calc R U . . .
C29 C 0.7684(5) 0.18623(13) 0.0638(3) 0.0211(9) Uani 1 1 d . . . . .
C30 C 0.6602(6) 0.20512(14) -0.0209(3) 0.0263(10) Uani 1 1 d . . . . .
C31 C 0.7869(5) 0.20447(14) 0.1585(3) 0.0229(10) Uani 1 1 d . . . . .
H31 H 0.727829 0.229776 0.171448 0.028 Uiso 1 1 calc R U . . .
Fe1 Fe 0.45892(8) 0.13330(2) 0.62594(4) 0.02219(18) Uani 1 1 d . . . . .
N1 N 0.1169(5) 0.17844(11) 0.5939(3) 0.0247(8) Uani 1 1 d D . . . .
H1N H 0.105(7) 0.1855(17) 0.5292(18) 0.07(2) Uiso 1 1 d D . . . .
N2 N 0.2398(4) 0.15709(11) 0.6463(2) 0.0232(8) Uani 1 1 d . . . . .
N3 N 0.4496(4) 0.12087(11) 0.7650(3) 0.0245(8) Uani 1 1 d . . . . .
N4 N 0.6746(4) 0.10464(11) 0.6605(3) 0.0247(8) Uani 1 1 d . . . . .
N5 N 0.8038(5) 0.09157(12) 0.6137(3) 0.0297(9) Uani 1 1 d D . . . .
H5N H 0.816(6) 0.1008(15) 0.552(2) 0.052(17) Uiso 1 1 d D . . . .
N6 N 0.6169(5) 0.21974(12) 0.7006(3) 0.0262(9) Uani 1 1 d D . . . .
H6N H 0.631(6) 0.2160(15) 0.7664(15) 0.046(16) Uiso 1 1 d D . . . .
N7 N 0.5557(4) 0.19157(11) 0.6310(2) 0.0237(8) Uani 1 1 d . . . . .
N8 N 0.4595(4) 0.14579(11) 0.4861(3) 0.0233(8) Uani 1 1 d . . . . .
N9 N 0.3675(4) 0.07943(11) 0.5659(3) 0.0253(8) Uani 1 1 d . . . . .
N10 N 0.3185(5) 0.04104(12) 0.5968(3) 0.0284(9) Uani 1 1 d D . . . .
H10N H 0.312(5) 0.0349(13) 0.6613(16) 0.025(12) Uiso 1 1 d D . . . .
O1 O 0.8796(4) 0.24299(9) 0.3482(2) 0.0277(7) Uani 1 1 d . . . . .
O2 O 1.0168(4) 0.18383(10) 0.3989(2) 0.0398(9) Uani 1 1 d . . . . .
O3 O 1.1142(4) 0.06827(10) 0.1770(2) 0.0336(8) Uani 1 1 d . . . . .
O4 O 0.9964(4) 0.06887(9) 0.0207(2) 0.0320(8) Uani 1 1 d . . . . .
O5 O 0.5339(4) 0.22692(10) 0.0019(2) 0.0290(7) Uani 1 1 d . . . . .
H5O H 0.463(8) 0.2404(19) -0.067(5) 0.09(2) Uiso 1 1 d . . . . .
O6 O 0.6938(4) 0.19865(10) -0.1067(2) 0.0354(8) Uani 1 1 d . . . . .
O1W O 0.6630(4) -0.00942(12) 0.2174(2) 0.0358(8) Uani 1 1 d D . . . .
H1W1 H 0.712(5) -0.0113(17) 0.169(3) 0.054 Uiso 1 1 d D U . . .
H1W2 H 0.568(3) -0.0015(17) 0.199(3) 0.054 Uiso 1 1 d D U . . .
O2W O 0.8144(4) -0.00706(10) 0.0497(3) 0.0358(8) Uani 1 1 d D . . . .
H2W1 H 0.871(4) -0.0268(9) 0.031(3) 0.054 Uiso 1 1 d D U . . .
H2W2 H 0.876(5) 0.0137(9) 0.051(4) 0.054 Uiso 1 1 d D U . . .
O3W O 0.8267(5) 0.11093(12) 0.4263(3) 0.0474(10) Uani 1 1 d D . . . .
H3W1 H 0.840(7) 0.0916(12) 0.386(3) 0.071 Uiso 1 1 d D U . . .
H3W2 H 0.889(6) 0.1302(12) 0.412(4) 0.071 Uiso 1 1 d D U . . .
O4W O 0.9010(5) 0.04303(12) 0.3175(3) 0.0457(10) Uani 1 1 d D . . . .
H4W1 H 0.820(4) 0.0316(17) 0.284(3) 0.069 Uiso 1 1 d D U . . .
H4W2 H 0.960(5) 0.0505(17) 0.274(3) 0.069 Uiso 1 1 d D U . . .
O5W O 0.3749(5) 0.02001(14) 0.1360(3) 0.0500(10) Uani 1 1 d D . . . .
H5W1 H 0.295(5) 0.0339(16) 0.154(3) 0.075 Uiso 1 1 d D U . . .
H5W2 H 0.339(6) 0.0125(17) 0.080(2) 0.075 Uiso 1 1 d D U . . .

loop_
_atom_site_aniso_label
_atom_site_aniso_U_11
_atom_site_aniso_U_22
_atom_site_aniso_U_33
_atom_site_aniso_U_23
_atom_site_aniso_U_13
_atom_site_aniso_U_12
C1 0.025(3) 0.034(3) 0.034(3) 0.001(2) -0.002(2) 0.006(2)
C2 0.022(2) 0.036(3) 0.030(3) 0.001(2) 0.004(2) 0.002(2)
C3 0.022(2) 0.025(2) 0.019(2) 0.0047(18) 0.0004(19) 0.0000(19)
C4 0.024(2) 0.022(2) 0.020(2) -0.0030(19) -0.0007(19) -0.0010(19)
C5 0.035(3) 0.037(3) 0.022(2) -0.003(2) 0.008(2) -0.002(2)
C6 0.036(3) 0.035(3) 0.019(2) 0.002(2) -0.002(2) -0.005(2)
C7 0.028(3) 0.029(2) 0.019(2) 0.0022(19) -0.006(2) 0.001(2)
C8 0.026(2) 0.025(2) 0.020(2) -0.0008(19) -0.0062(19) -0.0008(19)
C9 0.028(3) 0.025(2) 0.021(2) 0.0002(19) -0.003(2) 0.001(2)
C10 0.030(3) 0.033(3) 0.036(3) 0.003(2) -0.003(2) 0.003(2)
C11 0.026(3) 0.037(3) 0.038(3) -0.001(2) -0.002(2) 0.008(2)
C12 0.023(2) 0.026(2) 0.029(3) -0.001(2) 0.005(2) 0.0025(19)
C13 0.028(3) 0.027(2) 0.028(3) 0.002(2) 0.003(2) 0.003(2)
C14 0.020(2) 0.032(3) 0.018(2) 0.0039(19) 0.0002(19) 0.0024(19)
C15 0.014(2) 0.032(3) 0.025(2) 0.002(2) 0.0027(19) 0.0055(19)
C16 0.025(3) 0.033(3) 0.025(3) 0.003(2) 0.002(2) 0.001(2)
C17 0.029(3) 0.041(3) 0.021(2) 0.004(2) 0.003(2) 0.002(2)
C18 0.028(3) 0.044(3) 0.023(2) -0.005(2) 0.000(2) -0.003(2)
C19 0.018(2) 0.033(3) 0.023(2) -0.002(2) 0.0003(19) 0.002(2)
C20 0.025(2) 0.031(3) 0.026(3) 0.000(2) 0.005(2) 0.000(2)
C21 0.039(3) 0.035(3) 0.025(3) -0.008(2) -0.002(2) -0.005(2)
C22 0.038(3) 0.030(3) 0.035(3) -0.008(2) 0.000(2) -0.006(2)
C23 0.025(2) 0.029(3) 0.022(2) -0.001(2) 0.002(2) -0.005(2)
C24 0.024(2) 0.025(2) 0.018(2) -0.0026(18) 0.0010(19) -0.0005(19)
C25 0.025(2) 0.026(2) 0.017(2) 0.0035(18) -0.0042(18) -0.0018(19)
C26 0.018(2) 0.023(2) 0.020(2) 0.0006(18) -0.0001(18) -0.0003(18)
C27 0.024(2) 0.028(3) 0.030(3) 0.004(2) 0.002(2) 0.002(2)
C28 0.027(2) 0.027(2) 0.015(2) -0.0049(18) -0.0025(19) -0.0043(19)
C29 0.020(2) 0.024(2) 0.019(2) 0.0015(18) 0.0005(18) 0.0000(18)
C30 0.030(3) 0.023(2) 0.024(2) -0.0020(19) -0.006(2) 0.001(2)
C31 0.021(2) 0.026(2) 0.022(2) 0.0003(19) 0.0023(19) -0.0001(19)
Fe1 0.0212(3) 0.0273(4) 0.0175(3) 0.0008(3) -0.0004(3) 0.0005(3)
N1 0.025(2) 0.028(2) 0.022(2) 0.0046(17) 0.0013(17) 0.0048(16)
N2 0.022(2) 0.026(2) 0.021(2) 0.0037(16) -0.0011(16) 0.0011(16)
N3 0.021(2) 0.029(2) 0.0219(19) 0.0004(16) -0.0011(16) -0.0008(16)
N4 0.022(2) 0.029(2) 0.023(2) -0.0010(16) 0.0032(16) -0.0024(16)
N5 0.023(2) 0.035(2) 0.032(2) -0.0030(19) 0.0049(19) 0.0013(18)
N6 0.027(2) 0.030(2) 0.021(2) -0.0056(18) 0.0009(18) 0.0050(17)
N7 0.025(2) 0.029(2) 0.0168(19) -0.0006(16) 0.0000(16) 0.0044(16)
N8 0.0172(19) 0.029(2) 0.024(2) -0.0010(16) 0.0014(16) 0.0001(16)
N9 0.023(2) 0.027(2) 0.025(2) 0.0043(16) 0.0002(17) -0.0020(16)
N10 0.030(2) 0.031(2) 0.025(2) 0.0026(18) 0.0041(19) -0.0052(18)
O1 0.0298(18) 0.0298(18) 0.0219(17) -0.0058(14) -0.0039(14) -0.0031(14)
O2 0.061(2) 0.0336(19) 0.0210(18) -0.0047(15) -0.0144(17) 0.0100(17)
O3 0.036(2) 0.0319(18) 0.0314(19) -0.0005(15) -0.0046(16) 0.0085(15)
O4 0.038(2) 0.0316(17) 0.0247(18) -0.0067(15) -0.0032(15) 0.0062(15)
O5 0.0290(19) 0.0370(19) 0.0205(17) 0.0029(14) 0.0003(14) 0.0117(15)
O6 0.044(2) 0.045(2) 0.0176(17) 0.0010(15) 0.0019(15) 0.0135(17)
O1W 0.034(2) 0.045(2) 0.0289(19) 0.0058(16) 0.0037(16) 0.0014(18)
O2W 0.036(2) 0.0310(19) 0.042(2) -0.0063(17) 0.0103(17) 0.0006(16)
O3W 0.062(3) 0.047(2) 0.034(2) 0.0009(18) 0.0132(19) -0.007(2)
O4W 0.053(3) 0.049(2) 0.035(2) -0.0034(18) 0.0047(19) -0.0135(19)
O5W 0.042(2) 0.068(3) 0.039(2) -0.004(2) 0.0005(19) 0.018(2)

loop_
_atom_type_symbol
_atom_type_description
_atom_type_scat_dispersion_real
_atom_type_scat_dispersion_imag
_atom_type_scat_source
C C 0.0033 0.0016 'International Tables Vol C Tables 4.2.6.8 and 6.1.1.4'
H H 0.0000 0.0000 'International Tables Vol C Tables 4.2.6.8 and 6.1.1.4'
N N 0.0061 0.0033 'International Tables Vol C Tables 4.2.6.8 and 6.1.1.4'
O O 0.0106 0.0060 'International Tables Vol C Tables 4.2.6.8 and 6.1.1.4'
Fe Fe 0.3463 0.8444 'International Tables Vol C Tables 4.2.6.8 and 6.1.1.4'

loop_
_geom_angle_atom_site_label_1
_geom_angle_atom_site_label_2
_geom_angle_atom_site_label_3
_geom_angle
_geom_angle_site_symmetry_1
_geom_angle_site_symmetry_3
_geom_angle_publ_flag
N1 C1 C2 108.0(4) . . ?
N1 C1 H1 126.0 . . ?
C2 C1 H1 126.0 . . ?
C1 C2 C3 104.2(4) . . ?
C1 C2 H2 127.9 . . ?
C3 C2 H2 127.9 . . ?
N2 C3 C2 111.0(4) . . ?
N2 C3 C4 113.7(4) . . ?
C2 C3 C4 135.4(4) . . ?
N3 C4 C5 122.5(4) . . ?
N3 C4 C3 110.6(4) . . ?
C5 C4 C3 126.9(4) . . ?
C4 C5 C6 117.5(4) . . ?
C4 C5 H5 121.2 . . ?
C6 C5 H5 121.2 . . ?
C7 C6 C5 120.6(4) . . ?
C7 C6 H6 119.7 . . ?
C5 C6 H6 119.7 . . ?
C6 C7 C8 118.2(4) . . ?
C6 C7 H7 120.9 . . ?
C8 C7 H7 120.9 . . ?
N3 C8 C7 121.7(4) . . ?
N3 C8 C9 110.5(4) . . ?
C7 C8 C9 127.8(4) . . ?
N4 C9 C10 110.8(4) . . ?
N4 C9 C8 114.1(4) . . ?
C10 C9 C8 135.1(4) . . ?
C11 C10 C9 104.0(4) . . ?
C11 C10 H10 128.0 . . ?
C9 C10 H10 128.0 . . ?
N5 C11 C10 108.4(4) . . ?
N5 C11 H11 125.8 . . ?
C10 C11 H11 125.8 . . ?
N6 C12 C13 107.9(4) . . ?
N6 C12 H12 126.0 . . ?
C13 C12 H12 126.0 . . ?
C12 C13 C14 105.4(4) . . ?
C12 C13 H13 127.3 . . ?
C14 C13 H13 127.3 . . ?
N7 C14 C13 109.8(4) . . ?
N7 C14 C15 114.1(4) . . ?
C13 C14 C15 136.2(4) . . ?
N8 C15 C16 121.2(4) . . ?
N8 C15 C14 110.8(4) . . ?
C16 C15 C14 127.9(4) . . ?
C15 C16 C17 118.9(4) . . ?
C15 C16 H16 120.6 . . ?
C17 C16 H16 120.6 . . ?
C16 C17 C18 120.0(4) . . ?
C16 C17 H17 120.0 . . ?
C18 C17 H17 120.0 . . ?
C19 C18 C17 118.0(4) . . ?
C19 C18 H18 121.0 . . ?
C17 C18 H18 121.0 . . ?
N8 C19 C18 121.8(4) . . ?
N8 C19 C20 111.0(4) . . ?
C18 C19 C20 127.2(4) . . ?
N9 C20 C21 110.4(4) . . ?
N9 C20 C19 113.9(4) . . ?
C21 C20 C19 135.7(4) . . ?
C22 C21 C20 105.0(4) . . ?
C22 C21 H21 127.5 . . ?
C20 C21 H21 127.5 . . ?
N10 C22 C21 107.9(4) . . ?
N10 C22 H22 126.0 . . ?
C21 C22 H22 126.0 . . ?
O2 C23 O1 124.3(4) . . ?
O2 C23 C24 117.2(4) . . ?
O1 C23 C24 118.5(4) . . ?
C25 C24 C31 119.0(4) . . ?
C25 C24 C23 118.0(4) . . ?
C31 C24 C23 123.0(4) . . ?
C26 C25 C24 121.3(4) . . ?
C26 C25 H25 119.4 . . ?
C24 C25 H25 119.4 . . ?
C28 C26 C25 119.0(4) . . ?
C28 C26 C27 120.9(4) . . ?
C25 C26 C27 120.0(4) . . ?
O4 C27 O3 124.9(4) . . ?
O4 C27 C26 117.1(4) . . ?
O3 C27 C26 118.0(4) . . ?
C26 C28 C29 121.0(4) . . ?
C26 C28 H28 119.5 . . ?
C29 C28 H28 119.5 . . ?
C28 C29 C31 119.6(4) . . ?
C28 C29 C30 117.5(4) . . ?
C31 C29 C30 122.9(4) . . ?
O6 C30 O5 124.6(4) . . ?
O6 C30 C29 119.2(4) . . ?
O5 C30 C29 116.2(4) . . ?
C24 C31 C29 120.0(4) . . ?
C24 C31 H31 120.0 . . ?
C29 C31 H31 120.0 . . ?
N3 Fe1 N8 177.89(15) . . ?
N3 Fe1 N2 79.07(14) . . ?
N8 Fe1 N2 99.01(14) . . ?
N3 Fe1 N9 100.30(15) . . ?
N8 Fe1 N9 78.91(15) . . ?
N2 Fe1 N9 94.15(14) . . ?
N3 Fe1 N4 78.64(14) . . ?
N8 Fe1 N4 103.28(14) . . ?
N2 Fe1 N4 157.71(14) . . ?
N9 Fe1 N4 89.88(15) . . ?
N3 Fe1 N7 101.94(14) . . ?
N8 Fe1 N7 78.88(14) . . ?
N2 Fe1 N7 90.58(14) . . ?
N9 Fe1 N7 157.75(14) . . ?
N4 Fe1 N7 93.94(14) . . ?
N2 N1 C1 111.7(4) . . ?
N2 N1 H1N 130(4) . . ?
C1 N1 H1N 119(4) . . ?
N1 N2 C3 105.2(3) . . ?
N1 N2 Fe1 138.2(3) . . ?
C3 N2 Fe1 116.5(3) . . ?
C4 N3 C8 119.5(4) . . ?
C4 N3 Fe1 120.1(3) . . ?
C8 N3 Fe1 120.3(3) . . ?
N5 N4 C9 105.6(4) . . ?
N5 N4 Fe1 137.7(3) . . ?
C9 N4 Fe1 116.4(3) . . ?
C11 N5 N4 111.2(4) . . ?
C11 N5 H5N 128(3) . . ?
N4 N5 H5N 121(3) . . ?
N7 N6 C12 110.9(4) . . ?
N7 N6 H6N 128(3) . . ?
C12 N6 H6N 121(3) . . ?
N6 N7 C14 106.0(3) . . ?
N6 N7 Fe1 137.8(3) . . ?
C14 N7 Fe1 116.2(3) . . ?
C19 N8 C15 120.0(4) . . ?
C19 N8 Fe1 119.9(3) . . ?
C15 N8 Fe1 120.0(3) . . ?
N10 N9 C20 105.9(4) . . ?
N10 N9 Fe1 137.8(3) . . ?
C20 N9 Fe1 116.3(3) . . ?
N9 N10 C22 110.8(4) . . ?
N9 N10 H10N 123(3) . . ?
C22 N10 H10N 127(3) . . ?
C30 O5 H5O 110(3) . . ?
H1W1 O1W H1W2 108(3) . . ?
H2W1 O2W H2W2 104(3) . . ?
H3W1 O3W H3W2 104(3) . . ?
H4W1 O4W H4W2 103(3) . . ?
H5W1 O5W H5W2 102(3) . . ?

loop_
_geom_bond_atom_site_label_1
_geom_bond_atom_site_label_2
_geom_bond_distance
_geom_bond_site_symmetry_2
_geom_bond_publ_flag
C1 N1 1.347(5) . ?
C1 C2 1.382(6) . ?
C1 H1 0.9500 . ?
C2 C3 1.398(6) . ?
C2 H2 0.9500 . ?
C3 N2 1.356(5) . ?
C3 C4 1.468(6) . ?
C4 N3 1.347(5) . ?
C4 C5 1.392(6) . ?
C5 C6 1.396(6) . ?
C5 H5 0.9500 . ?
C6 C7 1.391(6) . ?
C6 H6 0.9500 . ?
C7 C8 1.396(6) . ?
C7 H7 0.9500 . ?
C8 N3 1.349(5) . ?
C8 C9 1.455(6) . ?
C9 N4 1.353(5) . ?
C9 C10 1.398(6) . ?
C10 C11 1.387(6) . ?
C10 H10 0.9500 . ?
C11 N5 1.339(6) . ?
C11 H11 0.9500 . ?
C12 N6 1.362(5) . ?
C12 C13 1.368(6) . ?
C12 H12 0.9500 . ?
C13 C14 1.408(6) . ?
C13 H13 0.9500 . ?
C14 N7 1.360(5) . ?
C14 C15 1.453(6) . ?
C15 N8 1.350(5) . ?
C15 C16 1.381(6) . ?
C16 C17 1.389(6) . ?
C16 H16 0.9500 . ?
C17 C18 1.393(6) . ?
C17 H17 0.9500 . ?
C18 C19 1.389(6) . ?
C18 H18 0.9500 . ?
C19 N8 1.344(5) . ?
C19 C20 1.457(6) . ?
C20 N9 1.354(5) . ?
C20 C21 1.391(6) . ?
C21 C22 1.375(6) . ?
C21 H21 0.9500 . ?
C22 N10 1.354(6) . ?
C22 H22 0.9500 . ?
C23 O2 1.254(5) . ?
C23 O1 1.265(5) . ?
C23 C24 1.499(6) . ?
C24 C25 1.393(6) . ?
C24 C31 1.396(6) . ?
C25 C26 1.387(5) . ?
C25 H25 0.9500 . ?
C26 C28 1.384(6) . ?
C26 C27 1.506(6) . ?
C27 O4 1.256(5) . ?
C27 O3 1.260(5) . ?
C28 C29 1.388(6) . ?
C28 H28 0.9500 . ?
C29 C31 1.399(6) . ?
C29 C30 1.490(6) . ?
C30 O6 1.240(5) . ?
C30 O5 1.295(5) . ?
C31 H31 0.9500 . ?
Fe1 N3 1.934(3) . ?
Fe1 N8 1.936(4) . ?
Fe1 N2 1.974(3) . ?
Fe1 N9 1.978(4) . ?
Fe1 N4 1.978(4) . ?
Fe1 N7 1.979(4) . ?
N1 N2 1.340(5) . ?
N1 H1N 0.901(19) . ?
N4 N5 1.346(5) . ?
N5 H5N 0.901(19) . ?
N6 N7 1.346(5) . ?
N6 H6N 0.895(19) . ?
N9 N10 1.343(5) . ?
N10 H10N 0.901(18) . ?
O5 H5O 1.12(7) . ?
O1W H1W1 0.802(18) . ?
O1W H1W2 0.824(19) . ?
O2W H2W1 0.825(18) . ?
O2W H2W2 0.818(18) . ?
O3W H3W1 0.832(19) . ?
O3W H3W2 0.823(19) . ?
O4W H4W1 0.838(19) . ?
O4W H4W2 0.832(19) . ?
O5W H5W1 0.839(19) . ?
O5W H5W2 0.821(18) . ?

loop_
_geom_hbond_atom_site_label_D
_geom_hbond_atom_site_label_H
_geom_hbond_atom_site_label_A
_geom_hbond_distance_DH
_geom_hbond_distance_HA
_geom_hbond_distance_DA
_geom_hbond_angle_DHA
_geom_hbond_site_symmetry_A
_geom_hbond_publ_flag
N1 H1N O2 0.901(19) 1.83(3) 2.688(5) 157(5) 1_455 yes
N5 H5N O3W 0.901(19) 1.74(2) 2.637(5) 171(5) . yes
N6 H6N O6 0.895(19) 1.82(2) 2.702(5) 166(5) 1_556 yes
N10 H10N O1W 0.901(18) 1.82(2) 2.694(5) 163(4) 3_656 yes
O5 H5O O1 1.12(7) 1.38(7) 2.499(4) 179(6) 4_565 yes
O1W H1W1 O2W 0.802(18) 1.90(2) 2.697(4) 171(5) . yes
O1W H1W2 O5W 0.824(19) 1.83(2) 2.644(5) 169(5) . yes
O2W H2W1 O4 0.825(18) 1.88(2) 2.702(4) 176(4) 3_755 yes
O2W H2W2 O4 0.818(18) 2.04(2) 2.842(4) 166(6) . yes
O3W H3W1 O4W 0.832(19) 1.87(2) 2.686(5) 167(6) . yes
O3W H3W2 O2 0.823(19) 1.987(19) 2.796(5) 168(5) . yes
O4W H4W1 O1W 0.838(19) 1.96(2) 2.775(5) 164(6) . yes
O4W H4W2 O3 0.832(19) 1.987(19) 2.818(5) 177(5) . yes
O5W H5W1 O3 0.839(19) 1.87(2) 2.703(5) 172(5) 1_455 yes
O5W H5W2 O2W 0.821(18) 2.05(2) 2.836(5) 160(4) 3_655 yes
